data_7006164
loop_
_publ_author_name
'Quesada, Manuel'
'Kooijman, Huub'
'Gamez, Patrick'
'S\'anchez Costa, Jos\'e'
'van Koningsbruggen, Petra J.'
'Weinberger, Peter'
'Reissner, Michael'
'Spek, Anthony L.'
'Haasnoot, Jaap G.'
'Reedijk, Jan'

_publ_section_title
;
 [Fe(mu-btzmp)2(btzmp)2](ClO4)2: a doubly-bridged 1D spin-transition
 bistetrazole-based polymer showing thermal hysteresis behaviour.
;
_journal_issue 46
_journal_name_full 'Dalton transactions (Cambridge, England : 2003)'
_journal_page_first 5434
_journal_page_last 5440
_journal_paper_doi 10.1039/b709460d
_journal_year 2007
_chemical_formula_moiety 'C24 H40 Fe N32, 2(Cl O4)'
_chemical_formula_sum 'C24 H40 Cl2 Fe N32 O8'
_chemical_formula_weight 1031.63
_chemical_name_systematic
;
?
;
_space_group_IT_number 2
_symmetry_cell_setting triclinic
_symmetry_space_group_name_Hall '-P 1'
_symmetry_space_group_name_H-M 'P -1'
_atom_sites_solution_hydrogens geom
_atom_sites_solution_primary direct
_atom_sites_solution_secondary difmap
_audit_creation_method SHELXL-97
_cell_angle_alpha 79.24(2)
_cell_angle_beta 78.96(2)
_cell_angle_gamma 74.62(4)
_cell_formula_units_Z 1
_cell_length_a 8.5157(15)
_cell_length_b 11.1223(18)
_cell_length_c 12.432(2)
_cell_measurement_reflns_used 47698
_cell_measurement_temperature 200(2)
_cell_measurement_theta_max 25.4
_cell_measurement_theta_min 1.0
_cell_volume 1102.8(4)
_computing_cell_refinement DENZO
_computing_data_collection 'NONIUS COLLECT'
_computing_data_reduction DENZO
_computing_structure_refinement 'SHELXL-97 (Sheldrick, 1997)'
_computing_structure_solution DIRDIF99
_diffrn_ambient_temperature 200(2)
_diffrn_measured_fraction_theta_full 0.991
_diffrn_measured_fraction_theta_max 0.991
_diffrn_measurement_device_type 'Nonius KappaCCD'
_diffrn_measurement_method 'omega and phi-scans'
_diffrn_radiation_monochromator graphite
_diffrn_radiation_source 'Rotating Anode'
_diffrn_radiation_type MoK\a
_diffrn_radiation_wavelength 0.71073
_diffrn_reflns_av_R_equivalents 0.0783
_diffrn_reflns_av_sigmaI/netI 0.0770
_diffrn_reflns_limit_h_max 10
_diffrn_reflns_limit_h_min -9
_diffrn_reflns_limit_k_max 13
_diffrn_reflns_limit_k_min -13
_diffrn_reflns_limit_l_max 14
_diffrn_reflns_limit_l_min -14
_diffrn_reflns_number 13870
_diffrn_reflns_theta_full 25.25
_diffrn_reflns_theta_max 25.25
_diffrn_reflns_theta_min 1.69
_exptl_absorpt_coefficient_mu 0.547
_exptl_absorpt_correction_T_max 0.983
_exptl_absorpt_correction_T_min 0.879
_exptl_absorpt_correction_type multi-scan
_exptl_absorpt_process_details PLATON/MULABS
_exptl_crystal_colour colorless
_exptl_crystal_density_diffrn 1.553
_exptl_crystal_density_method 'not measured'
_exptl_crystal_description plate
_exptl_crystal_F_000 532
_exptl_crystal_size_max 0.18
_exptl_crystal_size_mid 0.15
_exptl_crystal_size_min 0.02
_refine_diff_density_max 0.706
_refine_diff_density_min -0.577
_refine_diff_density_rms 0.095
_refine_ls_extinction_method none
_refine_ls_goodness_of_fit_ref 1.024
_refine_ls_hydrogen_treatment constr
_refine_ls_matrix_type full
_refine_ls_number_parameters 299
_refine_ls_number_reflns 3961
_refine_ls_number_restraints 0
_refine_ls_restrained_S_all 1.024
_refine_ls_R_factor_all 0.1035
_refine_ls_R_factor_gt 0.0590
_refine_ls_shift/su_max 0.000
_refine_ls_shift/su_mean 0.000
_refine_ls_structure_factor_coef Fsqd
_refine_ls_weighting_details 'calc w=1/[\s^2^(Fo^2^)+(0.0653P)^2^+1.9321P] where P=(Fo^2^+2Fc^2^)/3'
_refine_ls_weighting_scheme calc
_refine_ls_wR_factor_gt 0.1373
_refine_ls_wR_factor_ref 0.1601
_reflns_number_gt 2648
_reflns_number_total 3961
_reflns_threshold_expression I>2\s(I)
_cod_data_source_file b709460d.txt
_cod_data_source_block s3681a
_cod_database_code 7006164

loop_
_symmetry_equiv_pos_as_xyz
'x, y, z'
'-x, -y, -z'

loop_
_atom_site_label
_atom_site_type_symbol
_atom_site_fract_x
_atom_site_fract_y
_atom_site_fract_z
_atom_site_U_iso_or_equiv
_atom_site_adp_type
_atom_site_occupancy
_atom_site_symmetry_multiplicity
_atom_site_calc_flag
_atom_site_refinement_flags
_atom_site_disorder_assembly
_atom_site_disorder_group
Fe1 Fe 0.0000 0.0000 1.0000 0.0257(3) Uani 1 2 d S . .
N1 N 0.1495(4) 0.1352(3) 0.9875(3) 0.0276(8) Uani 1 1 d . . .
N2 N 0.3165(4) 0.1070(3) 0.9529(3) 0.0350(9) Uani 1 1 d . . .
N3 N 0.3803(4) 0.1861(4) 0.9827(3) 0.0394(10) Uani 1 1 d . . .
N4 N 0.2556(4) 0.2663(3) 1.0383(3) 0.0272(8) Uani 1 1 d . . .
N5 N 0.5621(4) 0.2659(3) 1.1189(3) 0.0268(8) Uani 1 1 d . . .
N6 N 0.6268(4) 0.3344(3) 1.0283(3) 0.0314(8) Uani 1 1 d . . .
N7 N 0.7631(4) 0.2629(3) 0.9880(3) 0.0326(9) Uani 1 1 d . . .
N8 N 0.7886(4) 0.1471(3) 1.0513(3) 0.0296(8) Uani 1 1 d . . .
N11 N -0.6139(5) 0.1058(4) 0.6699(4) 0.0563(12) Uani 1 1 d . . .
N12 N -0.6119(6) 0.1391(5) 0.5594(4) 0.0674(14) Uani 1 1 d . . .
N13 N -0.5155(6) 0.2146(5) 0.5186(4) 0.0585(12) Uani 1 1 d . . .
N14 N -0.4516(4) 0.2317(4) 0.6047(3) 0.0370(9) Uani 1 1 d . . .
N15 N -0.1123(4) 0.1559(3) 0.6692(3) 0.0288(8) Uani 1 1 d . . .
N16 N -0.1398(5) 0.0396(4) 0.6821(3) 0.0423(10) Uani 1 1 d . . .
N17 N -0.0978(5) -0.0184(4) 0.7764(3) 0.0410(10) Uani 1 1 d . . .
N18 N -0.0445(4) 0.0593(3) 0.8267(3) 0.0310(8) Uani 1 1 d . . .
C1 C 0.1172(5) 0.2327(4) 1.0392(3) 0.0283(10) Uani 1 1 d . . .
H1 H 0.0110 0.2733 1.0724 0.034 Uiso 1 1 calc R . .
C2 C 0.2810(5) 0.3677(4) 1.0876(4) 0.0296(10) Uani 1 1 d . . .
H2A H 0.1729 0.4159 1.1207 0.035 Uiso 1 1 calc R . .
H2B H 0.3300 0.4259 1.0286 0.035 Uiso 1 1 calc R . .
C3 C 0.3932(5) 0.3201(4) 1.1768(3) 0.0298(10) Uani 1 1 d . . .
C4 C 0.4009(5) 0.4313(5) 1.2289(4) 0.0422(12) Uani 1 1 d . . .
H4A H 0.4751 0.4020 1.2847 0.063 Uiso 1 1 calc R . .
H4B H 0.2905 0.4701 1.2641 0.063 Uiso 1 1 calc R . .
H4C H 0.4423 0.4935 1.1714 0.063 Uiso 1 1 calc R . .
C5 C 0.3383(5) 0.2173(5) 1.2635(4) 0.0392(11) Uani 1 1 d . . .
H5A H 0.3446 0.1441 1.2282 0.059 Uiso 1 1 calc R . .
H5B H 0.2246 0.2492 1.2977 0.059 Uiso 1 1 calc R . .
H5C H 0.4105 0.1925 1.3205 0.059 Uiso 1 1 calc R . .
C6 C 0.6614(5) 0.1513(4) 1.1320(4) 0.0296(10) Uani 1 1 d . . .
H6 H 0.6442 0.0843 1.1892 0.036 Uiso 1 1 calc R . .
C11 C -0.5141(6) 0.1659(5) 0.6948(4) 0.0472(13) Uani 1 1 d . . .
H11 H -0.4905 0.1624 0.7671 0.057 Uiso 1 1 calc R . .
C12 C -0.3401(5) 0.3145(4) 0.5904(4) 0.0375(11) Uani 1 1 d . . .
H12A H -0.3612 0.3554 0.6577 0.045 Uiso 1 1 calc R . .
H12B H -0.3662 0.3818 0.5275 0.045 Uiso 1 1 calc R . .
C13 C -0.1546(5) 0.2492(4) 0.5690(3) 0.0341(10) Uani 1 1 d . . .
C14 C -0.1120(6) 0.1788(5) 0.4693(4) 0.0434(12) Uani 1 1 d . . .
H14A H 0.0048 0.1348 0.4613 0.065 Uiso 1 1 calc R . .
H14B H -0.1338 0.2389 0.4023 0.065 Uiso 1 1 calc R . .
H14C H -0.1796 0.1174 0.4800 0.065 Uiso 1 1 calc R . .
C15 C -0.0561(6) 0.3484(4) 0.5548(4) 0.0414(12) Uani 1 1 d . . .
H15A H -0.0861 0.3917 0.6202 0.062 Uiso 1 1 calc R . .
H15B H -0.0805 0.4097 0.4889 0.062 Uiso 1 1 calc R . .
H15C H 0.0618 0.3077 0.5461 0.062 Uiso 1 1 calc R . .
C16 C -0.0544(5) 0.1660(4) 0.7583(4) 0.0331(10) Uani 1 1 d . . .
H16 H -0.0250 0.2384 0.7707 0.040 Uiso 1 1 calc R . .
Cl1A Cl 0.8117(7) 0.5197(6) 0.2407(5) 0.0392(8) Uiso 0.542(4) 1 d P . .
Cl1B Cl 0.8276(9) 0.5122(7) 0.2416(6) 0.039 Uiso 0.458(4) 1 d P . .
O1A O 0.7335(10) 0.5214(8) 0.3524(7) 0.062(2) Uiso 0.542(4) 1 d P . .
O1B O 0.6972(13) 0.5031(10) 0.3327(9) 0.062 Uiso 0.458(4) 1 d P . .
O2A O 0.8494(9) 0.3936(7) 0.2114(6) 0.062(2) Uiso 0.542(4) 1 d P . .
O2B O 0.8153(10) 0.4564(9) 0.1517(7) 0.062 Uiso 0.458(4) 1 d P . .
O3A O 0.9524(10) 0.5707(8) 0.2168(6) 0.068(2) Uiso 0.542(4) 1 d P . .
O3B O 0.8493(11) 0.6410(9) 0.2029(7) 0.068 Uiso 0.458(4) 1 d P . .
O4A O 0.6896(8) 0.5984(7) 0.1762(6) 0.060(2) Uiso 0.542(4) 1 d P . .
O4B O 0.9809(10) 0.4492(8) 0.2831(7) 0.060 Uiso 0.458(4) 1 d P . .

loop_
_atom_site_aniso_label
_atom_site_aniso_U_11
_atom_site_aniso_U_22
_atom_site_aniso_U_33
_atom_site_aniso_U_23
_atom_site_aniso_U_13
_atom_site_aniso_U_12
Fe1 0.0209(5) 0.0268(5) 0.0311(5) -0.0047(4) -0.0071(4) -0.0062(4)
N1 0.0219(18) 0.031(2) 0.031(2) -0.0053(16) -0.0027(15) -0.0083(15)
N2 0.030(2) 0.038(2) 0.044(2) -0.0158(18) -0.0033(17) -0.0134(17)
N3 0.027(2) 0.041(2) 0.055(3) -0.024(2) -0.0028(18) -0.0078(18)
N4 0.0220(18) 0.028(2) 0.033(2) -0.0100(16) -0.0046(15) -0.0057(15)
N5 0.0210(17) 0.027(2) 0.035(2) -0.0070(16) -0.0067(15) -0.0061(15)
N6 0.0249(19) 0.027(2) 0.043(2) -0.0041(17) -0.0049(16) -0.0083(16)
N7 0.0242(19) 0.031(2) 0.041(2) -0.0042(17) -0.0053(16) -0.0056(16)
N8 0.0228(19) 0.030(2) 0.037(2) -0.0025(16) -0.0071(16) -0.0078(15)
N11 0.050(3) 0.059(3) 0.060(3) -0.007(2) -0.003(2) -0.019(2)
N12 0.063(3) 0.088(4) 0.065(3) -0.009(3) -0.017(3) -0.038(3)
N13 0.063(3) 0.077(3) 0.045(3) -0.002(2) -0.017(2) -0.032(3)
N14 0.036(2) 0.037(2) 0.038(2) -0.0033(18) -0.0075(17) -0.0069(18)
N15 0.0314(19) 0.026(2) 0.029(2) -0.0034(16) -0.0062(15) -0.0069(16)
N16 0.061(3) 0.032(2) 0.040(2) 0.0001(18) -0.021(2) -0.015(2)
N17 0.057(3) 0.034(2) 0.037(2) -0.0032(18) -0.0160(19) -0.0152(19)
N18 0.036(2) 0.031(2) 0.030(2) -0.0028(17) -0.0105(16) -0.0130(17)
C1 0.024(2) 0.027(2) 0.035(2) -0.0051(19) -0.0070(18) -0.0051(18)
C2 0.022(2) 0.028(2) 0.042(3) -0.012(2) -0.0053(18) -0.0054(18)
C3 0.022(2) 0.034(3) 0.037(3) -0.011(2) -0.0017(18) -0.0108(19)
C4 0.030(2) 0.048(3) 0.055(3) -0.028(2) -0.006(2) -0.005(2)
C5 0.032(2) 0.050(3) 0.036(3) -0.007(2) -0.001(2) -0.012(2)
C6 0.028(2) 0.029(3) 0.034(2) -0.0024(19) -0.0083(19) -0.0094(19)
C11 0.048(3) 0.049(3) 0.044(3) -0.006(3) -0.005(2) -0.012(3)
C12 0.039(3) 0.034(3) 0.042(3) -0.003(2) -0.009(2) -0.011(2)
C13 0.040(3) 0.034(3) 0.028(2) -0.0009(19) -0.008(2) -0.009(2)
C14 0.054(3) 0.042(3) 0.033(3) -0.006(2) -0.006(2) -0.007(2)
C15 0.047(3) 0.035(3) 0.042(3) 0.004(2) -0.012(2) -0.013(2)
C16 0.035(2) 0.033(3) 0.035(3) -0.006(2) -0.005(2) -0.013(2)

loop_
_atom_type_symbol
_atom_type_description
_atom_type_scat_dispersion_real
_atom_type_scat_dispersion_imag
_atom_type_scat_source
C C 0.0033 0.0016 'International Tables Vol C Tables 4.2.6.8 and 6.1.1.4'
H H 0.0000 0.0000 'International Tables Vol C Tables 4.2.6.8 and 6.1.1.4'
Cl Cl 0.1484 0.1585 'International Tables Vol C Tables 4.2.6.8 and 6.1.1.4'
Fe Fe 0.3463 0.8444 'International Tables Vol C Tables 4.2.6.8 and 6.1.1.4'
N N 0.0061 0.0033 'International Tables Vol C Tables 4.2.6.8 and 6.1.1.4'
O O 0.0106 0.0060 'International Tables Vol C Tables 4.2.6.8 and 6.1.1.4'

loop_
_geom_angle_atom_site_label_1
_geom_angle_atom_site_label_2
_geom_angle_atom_site_label_3
_geom_angle
_geom_angle_site_symmetry_1
_geom_angle_site_symmetry_3
_geom_angle_publ_flag
N8 Fe1 N8 180.0 1_455 2_657 ?
N8 Fe1 N1 87.05(12) 1_455 . ?
N8 Fe1 N1 92.95(12) 2_657 . ?
N8 Fe1 N1 92.95(12) 1_455 2_557 ?
N8 Fe1 N1 87.05(12) 2_657 2_557 ?
N1 Fe1 N1 180.0 . 2_557 ?
N8 Fe1 N18 89.70(13) 1_455 . ?
N8 Fe1 N18 90.30(13) 2_657 . ?
N1 Fe1 N18 92.62(13) . . ?
N1 Fe1 N18 87.38(13) 2_557 . ?
N8 Fe1 N18 90.30(13) 1_455 2_557 ?
N8 Fe1 N18 89.70(13) 2_657 2_557 ?
N1 Fe1 N18 87.38(13) . 2_557 ?
N1 Fe1 N18 92.62(13) 2_557 2_557 ?
N18 Fe1 N18 180.0 . 2_557 ?
C1 N1 N2 106.3(3) . . ?
C1 N1 Fe1 128.0(3) . . ?
N2 N1 Fe1 122.5(3) . . ?
N3 N2 N1 109.4(3) . . ?
N2 N3 N4 107.2(3) . . ?
C1 N4 N3 107.7(3) . . ?
C1 N4 C2 129.2(3) . . ?
N3 N4 C2 123.1(3) . . ?
C6 N5 N6 108.8(3) . . ?
C6 N5 C3 131.6(4) . . ?
N6 N5 C3 119.1(3) . . ?
N7 N6 N5 107.0(3) . . ?
N6 N7 N8 109.8(3) . . ?
C6 N8 N7 106.4(3) . . ?
C6 N8 Fe1 134.3(3) . 1_655 ?
N7 N8 Fe1 119.2(3) . 1_655 ?
C11 N11 N12 104.6(4) . . ?
N13 N12 N11 111.3(4) . . ?
N12 N13 N14 106.3(4) . . ?
C11 N14 N13 107.5(4) . . ?
C11 N14 C12 130.7(4) . . ?
N13 N14 C12 121.8(4) . . ?
C16 N15 N16 108.1(3) . . ?
C16 N15 C13 131.5(4) . . ?
N16 N15 C13 120.3(3) . . ?
N17 N16 N15 107.0(3) . . ?
N16 N17 N18 109.9(4) . . ?
C16 N18 N17 106.0(3) . . ?
C16 N18 Fe1 134.2(3) . . ?
N17 N18 Fe1 119.0(3) . . ?
N1 C1 N4 109.4(4) . . ?
N4 C2 C3 113.1(3) . . ?
N5 C3 C4 108.5(3) . . ?
N5 C3 C5 108.5(3) . . ?
C4 C3 C5 111.6(4) . . ?
N5 C3 C2 106.7(3) . . ?
C4 C3 C2 108.9(4) . . ?
C5 C3 C2 112.3(3) . . ?
N8 C6 N5 108.0(4) . . ?
N14 C11 N11 110.3(5) . . ?
N14 C12 C13 115.1(4) . . ?
N15 C13 C15 108.1(3) . . ?
N15 C13 C14 108.3(4) . . ?
C15 C13 C14 111.5(4) . . ?
N15 C13 C12 108.3(3) . . ?
C15 C13 C12 108.4(4) . . ?
C14 C13 C12 112.1(4) . . ?
N18 C16 N15 108.9(4) . . ?
O3A Cl1A O1A 113.1(6) . . ?
O3A Cl1A O4A 108.5(6) . . ?
O1A Cl1A O4A 104.6(6) . . ?
O3A Cl1A O2A 111.8(6) . . ?
O1A Cl1A O2A 110.7(6) . . ?
O4A Cl1A O2A 107.7(6) . . ?
O2B Cl1B O1B 113.2(8) . . ?
O2B Cl1B O4B 109.4(7) . . ?
O1B Cl1B O4B 107.0(7) . . ?

loop_
_geom_bond_atom_site_label_1
_geom_bond_atom_site_label_2
_geom_bond_distance
_geom_bond_site_symmetry_2
_geom_bond_publ_flag
Fe1 N8 2.171(3) 1_455 ?
Fe1 N8 2.171(3) 2_657 ?
Fe1 N1 2.182(3) . ?
Fe1 N1 2.182(3) 2_557 ?
Fe1 N18 2.207(3) . ?
Fe1 N18 2.207(3) 2_557 ?
N1 C1 1.304(5) . ?
N1 N2 1.373(5) . ?
N2 N3 1.288(5) . ?
N3 N4 1.359(5) . ?
N4 C1 1.325(5) . ?
N4 C2 1.460(5) . ?
N5 C6 1.330(5) . ?
N5 N6 1.347(5) . ?
N5 C3 1.502(5) . ?
N6 N7 1.292(5) . ?
N7 N8 1.365(5) . ?
N8 C6 1.325(5) . ?
N8 Fe1 2.171(3) 1_655 ?
N11 C11 1.321(6) . ?
N11 N12 1.352(6) . ?
N12 N13 1.298(6) . ?
N13 N14 1.353(5) . ?
N14 C11 1.321(6) . ?
N14 C12 1.456(6) . ?
N15 C16 1.329(5) . ?
N15 N16 1.350(5) . ?
N15 C13 1.500(5) . ?
N16 N17 1.294(5) . ?
N17 N18 1.365(5) . ?
N18 C16 1.317(5) . ?
C2 C3 1.530(6) . ?
C3 C4 1.521(6) . ?
C3 C5 1.522(6) . ?
C12 C13 1.548(6) . ?
C13 C15 1.522(6) . ?
C13 C14 1.523(6) . ?
Cl1A O1B 1.372(12) . ?
Cl1A O2B 1.409(11) . ?
Cl1A O3A 1.417(11) . ?
Cl1A O1A 1.422(11) . ?
Cl1A O4A 1.437(9) . ?
Cl1A O3B 1.442(11) . ?
Cl1A O2A 1.452(10) . ?
Cl1A O4B 1.583(10) . ?
Cl1B O3A 1.347(10) . ?
Cl1B O2A 1.394(10) . ?
Cl1B O2B 1.408(12) . ?
Cl1B O1B 1.435(13) . ?
Cl1B O4B 1.448(11) . ?
Cl1B O1A 1.462(11) . ?
Cl1B O3B 1.471(13) . ?
Cl1B O4A 1.562(10) . ?
O1A O1B 0.527(12) . ?
O2A O2B 0.951(9) . ?
O2B O4A 1.700(11) . ?
O3A O3B 1.028(10) . ?
O3A O4B 1.433(11) . ?
O3B O4A 1.660(11) . ?
